data_1577223
loop_
_publ_author_name
'Yang, Xin'
'Huang, Yu-Hua'
'Zhang, Qiangsheng'
'Wang, Xu-Dong'
'Kuang, Dai-Bin'

_publ_section_title
;
 High-Performance Photodetector Enabled by Melamine Cation Based Lead Free
 Perovskitoid Single Crystals
;
_journal_name_full Nanoscale
_journal_paper_doi 10.1039/D6NR00551A
_journal_year 2026
_chemical_formula_moiety 'I6 Pb, 2(C3 H8 N6), 2(H2 O)'
_chemical_formula_sum 'C6 H20 I6 N12 O2 Pb'
_chemical_formula_weight 1260.93
_space_group_crystal_system monoclinic
_space_group_IT_number 14
_space_group_name_Hall '-P 2ybc'
_space_group_name_H-M_alt 'P 1 21/c 1'
_atom_sites_solution_hydrogens mixed
_atom_sites_solution_primary dual
_audit_creation_date 2022-12-30
_audit_creation_method
;
Olex2 1.2
(compiled 2018.05.29 svn.r3508 for OlexSys, GUI svn.r5506)
;
_audit_update_record
;
2025-10-08 deposited with the CCDC.	2026-05-08 downloaded from the CCDC.
;
_cell_angle_alpha 90
_cell_angle_beta 103.159(2)
_cell_angle_gamma 90
_cell_formula_units_Z 2
_cell_length_a 8.32180(10)
_cell_length_b 18.6369(3)
_cell_length_c 9.01090(10)
_cell_measurement_reflns_used 3806
_cell_measurement_temperature 250.01(10)
_cell_measurement_theta_max 72.3810
_cell_measurement_theta_min 4.7380
_cell_volume 1360.83(3)
_computing_cell_refinement 'CrysAlisPro 1.171.41.117a (Rigaku OD, 2021)'
_computing_data_collection 'CrysAlisPro 1.171.41.117a (Rigaku OD, 2021)'
_computing_data_reduction 'CrysAlisPro 1.171.41.117a (Rigaku OD, 2021)'
_computing_molecular_graphics 'Olex2 (Dolomanov et al., 2009)'
_computing_publication_material 'Olex2 (Dolomanov et al., 2009)'
_computing_structure_refinement 'ShelXL (Sheldrick, 2015)'
_computing_structure_solution 'ShelXT (Sheldrick, 2015)'
_diffrn_ambient_environment N~2~
_diffrn_ambient_temperature 250.01(10)
_diffrn_detector 'CCD plate'
_diffrn_detector_area_resol_mean 10.6525
_diffrn_detector_type Atlas
_diffrn_measured_fraction_theta_full 0.998
_diffrn_measured_fraction_theta_max 0.969
_diffrn_measurement_details
;
List of Runs (angles in degrees, time in seconds):

  # Type    Start    End  Width  t~exp~   \w     \q     \k     \f   Frames
#--------------------------------------------------------------------------
  1  \w    -65.00  34.00   1.00    1.00    --  -40.70  38.00  30.00   99
  2  \w    -65.00 -38.00   1.00    1.00    --  -40.70  38.00 -60.00   27
  3  \w    -10.00  29.00   1.00    1.00    --  -40.70  38.00 -60.00   39
  4  \w     13.00  71.00   1.00    1.00    --   40.70 -99.00 150.00   58
  5  \w     76.00 156.00   1.00    5.00    --  104.23  30.00   0.00   80
  6  \w     37.00  92.00   1.00    5.00    --  104.23-125.00 -90.00   55
  7  \w     29.00 122.00   1.00    5.00    --  104.23 -30.00  30.00   93
  8  \w    114.00 143.00   1.00    5.00    --  104.23  61.00  90.00   29
  9  \w     68.00 111.00   1.00    5.00    --  104.23-125.00-180.00   43
 10  \w    139.00 170.00   1.00    5.00    --  104.23 125.00-150.00   31
 11  \w     33.00  99.00   1.00    5.00    --  104.23-125.00  60.00   66
;
_diffrn_measurement_device 'four-circle diffractometer'
_diffrn_measurement_device_type 'SuperNova, Dual, Cu at home/near, Atlas'
_diffrn_measurement_method '\w scans'
_diffrn_orient_matrix_type 'CrysAlisPro convention (1999,Acta A55,543-557)'
_diffrn_orient_matrix_UB_11 0.1727856000
_diffrn_orient_matrix_UB_12 0.0335567000
_diffrn_orient_matrix_UB_13 0.0198353000
_diffrn_orient_matrix_UB_21 0.0738118000
_diffrn_orient_matrix_UB_22 -0.0750432000
_diffrn_orient_matrix_UB_23 -0.0110319000
_diffrn_orient_matrix_UB_31 -0.0288219000
_diffrn_orient_matrix_UB_32 0.0085965000
_diffrn_orient_matrix_UB_33 -0.1741901000
_diffrn_radiation_monochromator mirror
_diffrn_radiation_probe x-ray
_diffrn_radiation_type CuK\a
_diffrn_radiation_wavelength 1.54184
_diffrn_reflns_av_R_equivalents 0.0344
_diffrn_reflns_av_unetI/netI 0.0401
_diffrn_reflns_Laue_measured_fraction_full 0.998
_diffrn_reflns_Laue_measured_fraction_max 0.969
_diffrn_reflns_limit_h_max 10
_diffrn_reflns_limit_h_min -10
_diffrn_reflns_limit_k_max 22
_diffrn_reflns_limit_k_min -22
_diffrn_reflns_limit_l_max 6
_diffrn_reflns_limit_l_min -10
_diffrn_reflns_number 4963
_diffrn_reflns_point_group_measured_fraction_full 0.998
_diffrn_reflns_point_group_measured_fraction_max 0.969
_diffrn_reflns_theta_full 67.684
_diffrn_reflns_theta_max 72.644
_diffrn_reflns_theta_min 4.746
_diffrn_source 'micro-focus sealed X-ray tube'
_diffrn_source_type 'SuperNova (Cu) X-ray Source'
_exptl_absorpt_coefficient_mu 65.730
_exptl_absorpt_correction_T_max 1.00000
_exptl_absorpt_correction_T_min 0.26145
_exptl_absorpt_correction_type multi-scan
_exptl_absorpt_process_details
;
CrysAlisPro 1.171.41.117a (Rigaku Oxford Diffraction, 2021)
Empirical absorption correction using spherical harmonics,
implemented in SCALE3 ABSPACK scaling algorithm.
;
_exptl_crystal_colour 'clear whiteish white'
_exptl_crystal_colour_lustre clear
_exptl_crystal_colour_modifier whiteish
_exptl_crystal_colour_primary white
_exptl_crystal_density_diffrn 3.077
_exptl_crystal_description needle
_exptl_crystal_F_000 1112
_exptl_crystal_size_max 0.2
_exptl_crystal_size_mid 0.2
_exptl_crystal_size_min 0.1
_refine_diff_density_max 2.201
_refine_diff_density_min -4.631
_refine_diff_density_rms 0.417
_refine_ls_extinction_coef 0.00241(12)
_refine_ls_extinction_expression Fc^*^=kFc[1+0.001xFc^2^\l^3^/sin(2\q)]^-1/4^
_refine_ls_extinction_method 'SHELXL-2014/7 (Sheldrick 2014'
_refine_ls_goodness_of_fit_ref 1.048
_refine_ls_hydrogen_treatment constr
_refine_ls_matrix_type full
_refine_ls_number_parameters 128
_refine_ls_number_reflns 2620
_refine_ls_number_restraints 0
_refine_ls_restrained_S_all 1.048
_refine_ls_R_factor_all 0.0477
_refine_ls_R_factor_gt 0.0461
_refine_ls_shift/su_max 0.000
_refine_ls_shift/su_mean 0.000
_refine_ls_structure_factor_coef Fsqd
_refine_ls_weighting_details 'w=1/[\s^2^(Fo^2^)+(0.1001P)^2^] where P=(Fo^2^+2Fc^2^)/3'
_refine_ls_weighting_scheme calc
_refine_ls_wR_factor_gt 0.1256
_refine_ls_wR_factor_ref 0.1276
_reflns_Friedel_coverage 0.000
_reflns_number_gt 2477
_reflns_number_total 2620
_reflns_threshold_expression 'I > 2\s(I)'
_cod_data_source_file d6nr00551a2.cif
_cod_data_source_block exp_7059_auto
_cod_database_code 1577223
_shelx_shelxl_version_number 2014/7
_shelx_space_group_comment
;
The symmetry employed for this shelxl refinement is uniquely defined
by the following loop, which should always be used as a source of
symmetry information in preference to the above space-group names.
They are only intended as comments.
;
_shelx_estimated_absorpt_t_max 0.058
_shelx_estimated_absorpt_t_min 0.027
_diffrn_oxdiff_digest_frames
;
0101fef87d9bb151ec10cf90b47c72eddd000367f1d
;
_reflns_odcompleteness_completeness 99.96
_reflns_odcompleteness_iscentric 1
_reflns_odcompleteness_theta 66.97
_olex2_refinement_description
;
1. Fixed Uiso
 At 1.2 times of:
  All N(H) groups, All N(H,H) groups
 At 1.5 times of:
  All O(H,H) groups
2.a Free rotating group:
 O1(H1A,H1B)
2.b Aromatic/amide H refined with riding coordinates:
 N007(H007), N00C(H00G)
2.c X=CH2 refined with riding coordinates:
 N008(H00A,H00B), N009(H00C,H00D), N00B(H00E,H00F)
;
_olex2_submission_special_instructions 'No special instructions were received'
_oxdiff_exptl_absorpt_empirical_details
;
Empirical correction (ABSPACK) includes:
- Absorption correction using spherical harmonics
- Frame scaling
;
_oxdiff_exptl_absorpt_empirical_full_max 2.770
_oxdiff_exptl_absorpt_empirical_full_min 0.632

loop_
_space_group_symop_operation_xyz
'x, y, z'
'-x, y+1/2, -z+1/2'
'-x, -y, -z'
'x, -y-1/2, z-1/2'

loop_
_atom_site_label
_atom_site_type_symbol
_atom_site_fract_x
_atom_site_fract_y
_atom_site_fract_z
_atom_site_U_iso_or_equiv
_atom_site_adp_type
_atom_site_occupancy
_atom_site_site_symmetry_order
_atom_site_calc_flag
_atom_site_refinement_flags_posn
_atom_site_refinement_flags_adp
_atom_site_refinement_flags_occupancy
_atom_site_disorder_assembly
_atom_site_disorder_group
Pb00 Pb 0.5000 0.5000 1.0000 0.0172(2) Uani 1 2 d S T P . .
I002 I 0.13540(5) 0.43989(2) 0.86501(6) 0.0216(2) Uani 1 1 d . . . . .
I003 I 0.55956(6) 0.38777(2) 1.27293(5) 0.0232(2) Uani 1 1 d . . . . .
I004 I 0.61574(6) 0.37801(3) 0.78931(6) 0.0263(2) Uani 1 1 d . . . . .
N006 N 0.1371(8) 0.2791(3) 0.3135(7) 0.0190(12) Uani 1 1 d . . . . .
N007 N 0.2609(7) 0.3645(3) 0.4964(7) 0.0167(11) Uani 1 1 d . . . . .
H007 H 0.3250 0.3729 0.5854 0.020 Uiso 1 1 calc R . . . .
N008 N -0.0567(9) 0.3193(4) 0.1059(9) 0.0299(15) Uani 1 1 d . . . . .
H00A H -0.0744 0.2755 0.0730 0.036 Uiso 1 1 calc R . . . .
H00B H -0.1112 0.3545 0.0544 0.036 Uiso 1 1 calc R . . . .
N009 N 0.2041(12) 0.4856(4) 0.4559(10) 0.0368(19) Uani 1 1 d . . . . .
H00C H 0.1486 0.5195 0.4004 0.044 Uiso 1 1 calc R . . . .
H00D H 0.2738 0.4963 0.5406 0.044 Uiso 1 1 calc R . . . .
C00A C 0.0522(9) 0.3322(4) 0.2329(9) 0.0187(14) Uani 1 1 d . . . . .
N00B N 0.3304(10) 0.2461(4) 0.5242(9) 0.0337(17) Uani 1 1 d . . . . .
H00E H 0.3232 0.2017 0.4936 0.040 Uiso 1 1 calc R . . . .
H00F H 0.3981 0.2577 0.6095 0.040 Uiso 1 1 calc R . . . .
N00C N 0.0762(9) 0.4024(3) 0.2825(8) 0.0247(14) Uani 1 1 d . . . . .
H00G H 0.0204 0.4364 0.2278 0.030 Uiso 1 1 calc R . . . .
C00D C 0.2394(9) 0.2956(4) 0.4418(9) 0.0190(14) Uani 1 1 d . . . . .
C00E C 0.1829(9) 0.4193(4) 0.4123(9) 0.0195(14) Uani 1 1 d . . . . .
O1 O -0.0888(9) 0.1711(4) 0.0441(8) 0.0390(15) Uani 1 1 d . . . . .
H1A H -0.1822 0.1598 -0.0143 0.059 Uiso 1 1 d G . . . .
H1B H -0.0966 0.1576 0.1334 0.059 Uiso 1 1 d G . . . .

loop_
_atom_site_aniso_label
_atom_site_aniso_U_11
_atom_site_aniso_U_22
_atom_site_aniso_U_33
_atom_site_aniso_U_23
_atom_site_aniso_U_13
_atom_site_aniso_U_12
Pb00 0.0090(3) 0.0147(3) 0.0259(3) 0.00091(13) -0.00044(18) -0.00214(12)
I002 0.0077(3) 0.0137(3) 0.0410(3) 0.00349(17) 0.0006(2) -0.00043(14)
I003 0.0204(3) 0.0183(3) 0.0282(3) 0.00403(17) -0.0001(2) -0.00591(16)
I004 0.0111(3) 0.0348(3) 0.0291(3) -0.00729(19) -0.0035(2) 0.00718(17)
N006 0.019(3) 0.006(2) 0.028(3) 0.004(2) -0.003(2) 0.003(2)
N007 0.009(3) 0.013(3) 0.026(3) 0.002(2) -0.002(2) -0.003(2)
N008 0.020(3) 0.027(3) 0.035(4) 0.002(3) -0.009(3) 0.005(3)
N009 0.044(5) 0.015(3) 0.044(4) -0.002(3) -0.005(4) -0.010(3)
C00A 0.012(3) 0.014(3) 0.030(4) 0.001(3) 0.002(3) 0.001(2)
N00B 0.033(4) 0.021(3) 0.040(4) 0.007(3) -0.006(3) 0.014(3)
N00C 0.026(3) 0.007(3) 0.035(4) 0.007(2) -0.006(3) 0.006(2)
C00D 0.015(3) 0.015(3) 0.027(3) 0.009(3) 0.004(3) 0.006(3)
C00E 0.015(3) 0.013(3) 0.030(4) 0.005(3) 0.005(3) 0.001(3)
O1 0.026(3) 0.047(4) 0.043(3) -0.008(3) 0.005(3) -0.008(3)

loop_
_atom_type_symbol
_atom_type_description
_atom_type_scat_dispersion_real
_atom_type_scat_dispersion_imag
_atom_type_scat_source
C C 0.0181 0.0091 'International Tables Vol C Tables 4.2.6.8 and 6.1.1.4'
H H 0.0000 0.0000 'International Tables Vol C Tables 4.2.6.8 and 6.1.1.4'
I I -0.3257 6.8362 'International Tables Vol C Tables 4.2.6.8 and 6.1.1.4'
N N 0.0311 0.0180 'International Tables Vol C Tables 4.2.6.8 and 6.1.1.4'
O O 0.0492 0.0322 'International Tables Vol C Tables 4.2.6.8 and 6.1.1.4'
Pb Pb -4.0753 8.5060 'International Tables Vol C Tables 4.2.6.8 and 6.1.1.4'

loop_
_geom_angle_atom_site_label_1
_geom_angle_atom_site_label_2
_geom_angle_atom_site_label_3
_geom_angle
_geom_angle_site_symmetry_1
_geom_angle_site_symmetry_3
_geom_angle_publ_flag
I002 Pb00 I002 180.0 . 3_667 ?
I002 Pb00 I004 94.907(13) 3_667 . ?
I002 Pb00 I004 85.093(12) . . ?
I002 Pb00 I004 94.908(13) . 3_667 ?
I002 Pb00 I004 85.092(12) 3_667 3_667 ?
I003 Pb00 I002 91.779(12) 3_667 3_667 ?
I003 Pb00 I002 91.779(12) . . ?
I003 Pb00 I002 88.221(12) 3_667 . ?
I003 Pb00 I002 88.222(12) . 3_667 ?
I003 Pb00 I003 180.0 . 3_667 ?
I003 Pb00 I004 88.676(13) 3_667 3_667 ?
I003 Pb00 I004 91.324(13) 3_667 . ?
I003 Pb00 I004 88.676(13) . . ?
I003 Pb00 I004 91.325(13) . 3_667 ?
I004 Pb00 I004 180.0 . 3_667 ?
C00D N006 C00A 117.8(6) . . ?
C00D N007 H007 120.0 . . ?
C00E N007 H007 120.0 . . ?
C00E N007 C00D 120.0(6) . . ?
H00A N008 H00B 120.0 . . ?
C00A N008 H00A 120.0 . . ?
C00A N008 H00B 120.0 . . ?
H00C N009 H00D 120.0 . . ?
C00E N009 H00C 120.0 . . ?
C00E N009 H00D 120.0 . . ?
N006 C00A N00C 120.5(7) . . ?
N008 C00A N006 121.0(7) . . ?
N008 C00A N00C 118.5(7) . . ?
H00E N00B H00F 120.0 . . ?
C00D N00B H00E 120.0 . . ?
C00D N00B H00F 120.0 . . ?
C00A N00C H00G 119.2 . . ?
C00E N00C C00A 121.7(6) . . ?
C00E N00C H00G 119.2 . . ?
N006 C00D N007 122.9(6) . . ?
N006 C00D N00B 120.8(7) . . ?
N00B C00D N007 116.3(7) . . ?
N009 C00E N007 122.5(8) . . ?
N009 C00E N00C 120.5(7) . . ?
N00C C00E N007 117.0(7) . . ?
H1A O1 H1B 104.5 . . ?

loop_
_geom_bond_atom_site_label_1
_geom_bond_atom_site_label_2
_geom_bond_distance
_geom_bond_site_symmetry_2
_geom_bond_publ_flag
Pb00 I002 3.2032(4) 3_667 ?
Pb00 I002 3.2032(4) . ?
Pb00 I003 3.1802(5) 3_667 ?
Pb00 I003 3.1802(5) . ?
Pb00 I004 3.2456(5) . ?
Pb00 I004 3.2456(5) 3_667 ?
N006 C00A 1.332(10) . ?
N006 C00D 1.307(10) . ?
N007 H007 0.8700 . ?
N007 C00D 1.374(10) . ?
N007 C00E 1.346(10) . ?
N008 H00A 0.8700 . ?
N008 H00B 0.8700 . ?
N008 C00A 1.310(11) . ?
N009 H00C 0.8700 . ?
N009 H00D 0.8700 . ?
N009 C00E 1.298(11) . ?
C00A N00C 1.382(10) . ?
N00B H00E 0.8700 . ?
N00B H00F 0.8700 . ?
N00B C00D 1.311(10) . ?
N00C H00G 0.8700 . ?
N00C C00E 1.335(11) . ?
O1 H1A 0.8600 . ?
O1 H1B 0.8600 . ?
